data_4037306
loop_
_publ_author_name
'Yu, Yinghua'
'Chen, Gui'
'Zhu, Lei'
'Liao, Yun'
'Wu, Yufeng'
'Huang, Xueliang'

_publ_section_title
;
 Gold-Catalyzed \b-Regioselective Formal [3 + 2] Cycloaddition of Ynamides
 with Pyrido[1,2-b]indazoles: Reaction Development and Mechanistic
 Insights.
;
_journal_issue 18
_journal_name_full 'The Journal of organic chemistry'
_journal_page_first 8142
_journal_page_last 8154
_journal_paper_doi 10.1021/acs.joc.6b01948
_journal_volume 81
_journal_year 2016
_chemical_formula_sum 'C31 H35 Au F6 N2 P Sb'
_chemical_formula_weight 899.30
_space_group_IT_number 2
_space_group_name_Hall '-P 1'
_space_group_name_H-M_alt 'P -1'
_symmetry_cell_setting triclinic
_symmetry_space_group_name_H-M 'P -1'
_atom_sites_solution_hydrogens geom
_atom_sites_solution_primary direct
_atom_sites_solution_secondary difmap
_audit_creation_method SHELXL-97
_cell_angle_alpha 105.32(3)
_cell_angle_beta 91.26(3)
_cell_angle_gamma 96.56(3)
_cell_formula_units_Z 4
_cell_length_a 9.6007(19)
_cell_length_b 18.225(4)
_cell_length_c 19.435(4)
_cell_measurement_reflns_used 9892
_cell_measurement_temperature 293(2)
_cell_measurement_theta_max 27.5437
_cell_measurement_theta_min 2.6333
_cell_volume 3253.4(13)
_computing_structure_refinement 'SHELXL-97 (Sheldrick, 1997)'
_computing_structure_solution 'SHELXS-97 (Sheldrick, 1990)'
_diffrn_ambient_temperature 293(2)
_diffrn_measured_fraction_theta_full 0.968
_diffrn_measured_fraction_theta_max 0.968
_diffrn_measurement_device_type 'Bruker P4'
_diffrn_measurement_method '\w scans'
_diffrn_radiation_monochromator graphite
_diffrn_radiation_source 'fine-focus sealed tube'
_diffrn_radiation_type MoK\a
_diffrn_radiation_wavelength 0.71073
_diffrn_reflns_av_R_equivalents 0.0456
_diffrn_reflns_av_sigmaI/netI 0.0553
_diffrn_reflns_limit_h_max 11
_diffrn_reflns_limit_h_min -11
_diffrn_reflns_limit_k_max 20
_diffrn_reflns_limit_k_min -21
_diffrn_reflns_limit_l_max 23
_diffrn_reflns_limit_l_min -23
_diffrn_reflns_number 25577
_diffrn_reflns_theta_full 25.00
_diffrn_reflns_theta_max 25.00
_diffrn_reflns_theta_min 2.56
_exptl_absorpt_coefficient_mu 5.441
_exptl_absorpt_correction_T_max 1.0000
_exptl_absorpt_correction_T_min 0.6363
_exptl_absorpt_correction_type multi-scan
_exptl_crystal_colour White
_exptl_crystal_density_diffrn 1.836
_exptl_crystal_density_method 'not measured'
_exptl_crystal_description Prism
_exptl_crystal_F_000 1736
_exptl_crystal_size_max 0.6000
_exptl_crystal_size_mid 0.2500
_exptl_crystal_size_min 0.2000
_refine_diff_density_max 1.108
_refine_diff_density_min -0.986
_refine_diff_density_rms 0.107
_refine_ls_extinction_method none
_refine_ls_goodness_of_fit_ref 0.956
_refine_ls_hydrogen_treatment mixed
_refine_ls_matrix_type full
_refine_ls_number_parameters 769
_refine_ls_number_reflns 11107
_refine_ls_number_restraints 0
_refine_ls_restrained_S_all 0.956
_refine_ls_R_factor_all 0.0396
_refine_ls_R_factor_gt 0.0337
_refine_ls_shift/su_max 0.004
_refine_ls_shift/su_mean 0.001
_refine_ls_structure_factor_coef Fsqd
_refine_ls_weighting_details 'calc w=1/[\s^2^(Fo^2^)+(0.0348P)^2^+0.0000P] where P=(Fo^2^+2Fc^2^)/3'
_refine_ls_weighting_scheme calc
_refine_ls_wR_factor_gt 0.0785
_refine_ls_wR_factor_ref 0.0805
_reflns_number_gt 8809
_reflns_number_total 11107
_reflns_threshold_expression >2sigma(I)
_cod_data_source_file jo6b01948_si_006.cif
_cod_data_source_block d
_cod_depositor_comments
;
The following automatic conversions were performed:

data item '_exptl_absorpt_correction_type' value 'Multi-scan' was
changed to 'multi-scan' in accordance with the
/home/saulius/struct/COD-crude-data/automatic-downloads/DataCite-retrospective/ACS/depositions/lib/dictionaries/cif_core.dic
dictionary named 'cif_core.dic' version 2.4.2 last updated on
2011-04-26.

data item '_symmetry_cell_setting' value 'Triclinic' was changed to
'triclinic' in accordance with the
/home/saulius/struct/COD-crude-data/automatic-downloads/DataCite-retrospective/ACS/depositions/lib/dictionaries/cif_core.dic
dictionary named 'cif_core.dic' version 2.4.2 last updated on
2011-04-26.

Automatic conversion script
Id: cif_fix_values 6909 2019-04-08 15:41:33Z antanas 
;
_cod_original_cell_volume 3253.4(12)
_cod_original_sg_symbol_H-M 'P-1   '
_cod_database_code 4037306

loop_
_symmetry_equiv_pos_as_xyz
'x, y, z'
'-x, -y, -z'

loop_
_atom_site_label
_atom_site_type_symbol
_atom_site_fract_x
_atom_site_fract_y
_atom_site_fract_z
_atom_site_U_iso_or_equiv
_atom_site_adp_type
_atom_site_occupancy
_atom_site_symmetry_multiplicity
_atom_site_calc_flag
_atom_site_refinement_flags
Au1 Au 0.93995(2) 0.304121(12) 0.522236(11) 0.04390(7) Uani 1 1 d .
P1 P 1.00583(14) 0.21812(8) 0.57707(7) 0.0427(3) Uani 1 1 d .
N1 N 0.8840(4) 0.3879(2) 0.4771(2) 0.0485(11) Uani 1 1 d .
N2 N 0.8517(4) 0.3810(3) 0.4077(3) 0.0548(12) Uani 1 1 d .
C1 C 0.8384(5) 0.4544(3) 0.5132(3) 0.0406(12) Uani 1 1 d .
C2 C 0.8475(6) 0.4857(3) 0.5862(3) 0.0570(15) Uani 1 1 d .
H2A H 0.8865 0.4612 0.6168 0.068 Uiso 1 1 calc R
C3 C 0.7961(7) 0.5553(4) 0.6119(4) 0.0719(18) Uani 1 1 d .
H3A H 0.8022 0.5787 0.6607 0.086 Uiso 1 1 calc R
C4 C 0.7364(7) 0.5898(4) 0.5662(4) 0.080(2) Uani 1 1 d .
H4A H 0.7009 0.6359 0.5853 0.096 Uiso 1 1 calc R
C5 C 0.7268(7) 0.5601(4) 0.4946(4) 0.0710(18) Uani 1 1 d .
H5A H 0.6870 0.5853 0.4647 0.085 Uiso 1 1 calc R
C6 C 0.7790(5) 0.4898(3) 0.4667(3) 0.0500(14) Uani 1 1 d .
C7 C 0.7879(5) 0.4420(3) 0.3981(3) 0.0545(15) Uani 1 1 d .
C8 C 0.7483(7) 0.4419(4) 0.3277(4) 0.0721(18) Uani 1 1 d .
H8A H 0.7062 0.4826 0.3196 0.087 Uiso 1 1 calc R
C9 C 0.7711(7) 0.3831(5) 0.2722(4) 0.084(2) Uani 1 1 d .
H9A H 0.7436 0.3826 0.2259 0.101 Uiso 1 1 calc R
C10 C 0.8374(7) 0.3221(4) 0.2851(4) 0.078(2) Uani 1 1 d .
H10A H 0.8550 0.2823 0.2465 0.093 Uiso 1 1 calc R
C11 C 0.8753(6) 0.3197(4) 0.3509(3) 0.0681(18) Uani 1 1 d .
H11A H 0.9162 0.2785 0.3584 0.082 Uiso 1 1 calc R
C12 C 1.0955(7) 0.2754(3) 0.6651(3) 0.0639(17) Uani 1 1 d .
C13 C 1.1749(10) 0.2307(4) 0.7054(4) 0.126(4) Uani 1 1 d .
H13A H 1.2231 0.2653 0.7473 0.189 Uiso 1 1 calc R
H13B H 1.2418 0.2047 0.6752 0.189 Uiso 1 1 calc R
H13C H 1.1099 0.1937 0.7192 0.189 Uiso 1 1 calc R
C14 C 0.9792(9) 0.3103(5) 0.7094(4) 0.112(3) Uani 1 1 d .
H14A H 1.0180 0.3404 0.7555 0.168 Uiso 1 1 calc R
H14B H 0.9101 0.2702 0.7150 0.168 Uiso 1 1 calc R
H14C H 0.9359 0.3425 0.6856 0.168 Uiso 1 1 calc R
C15 C 1.1965(8) 0.3408(4) 0.6516(4) 0.103(3) Uani 1 1 d .
H15A H 1.2389 0.3726 0.6963 0.154 Uiso 1 1 calc R
H15B H 1.1457 0.3708 0.6285 0.154 Uiso 1 1 calc R
H15C H 1.2683 0.3198 0.6215 0.154 Uiso 1 1 calc R
C16 C 1.1166(5) 0.1547(3) 0.5155(3) 0.0517(14) Uani 1 1 d .
C17 C 1.1699(7) 0.0915(4) 0.5431(4) 0.083(2) Uani 1 1 d .
H17A H 1.2210 0.0606 0.5070 0.124 Uiso 1 1 calc R
H17B H 1.0916 0.0600 0.5547 0.124 Uiso 1 1 calc R
H17C H 1.2306 0.1141 0.5851 0.124 Uiso 1 1 calc R
C18 C 1.0227(7) 0.1183(4) 0.4480(3) 0.079(2) Uani 1 1 d .
H18A H 1.0774 0.0915 0.4110 0.119 Uiso 1 1 calc R
H18B H 0.9825 0.1576 0.4327 0.119 Uiso 1 1 calc R
H18C H 0.9490 0.0829 0.4579 0.119 Uiso 1 1 calc R
C19 C 1.2413(7) 0.2026(4) 0.4959(4) 0.092(2) Uani 1 1 d .
H19A H 1.2988 0.1696 0.4653 0.138 Uiso 1 1 calc R
H19B H 1.2955 0.2314 0.5386 0.138 Uiso 1 1 calc R
H19C H 1.2086 0.2373 0.4714 0.138 Uiso 1 1 calc R
C20 C 0.8601(5) 0.1554(3) 0.5970(3) 0.0446(13) Uani 1 1 d .
C21 C 0.8877(6) 0.1043(3) 0.6359(3) 0.0591(15) Uani 1 1 d .
H21A H 0.9801 0.1039 0.6511 0.071 Uiso 1 1 calc R
C22 C 0.7838(8) 0.0537(4) 0.6533(4) 0.078(2) Uani 1 1 d .
H22A H 0.8059 0.0195 0.6786 0.093 Uiso 1 1 calc R
C23 C 0.6453(8) 0.0559(4) 0.6316(5) 0.096(3) Uani 1 1 d .
H23A H 0.5733 0.0232 0.6431 0.116 Uiso 1 1 calc R
C24 C 0.6156(7) 0.1051(4) 0.5943(4) 0.086(2) Uani 1 1 d .
H24A H 0.5220 0.1050 0.5808 0.104 Uiso 1 1 calc R
C25 C 0.7168(6) 0.1566(3) 0.5744(3) 0.0594(16) Uani 1 1 d .
C26 C 0.6687(5) 0.2070(4) 0.5339(3) 0.0597(16) Uani 1 1 d .
C27 C 0.6268(6) 0.2767(4) 0.5685(4) 0.0677(18) Uani 1 1 d .
H27A H 0.6330 0.2932 0.6181 0.081 Uiso 1 1 calc R
C28 C 0.5750(6) 0.3225(4) 0.5290(4) 0.076(2) Uani 1 1 d .
H28A H 0.5472 0.3697 0.5521 0.091 Uiso 1 1 calc R
C29 C 0.5654(6) 0.2975(5) 0.4557(5) 0.084(2) Uani 1 1 d .
H29A H 0.5327 0.3282 0.4291 0.100 Uiso 1 1 calc R
C30 C 0.6038(6) 0.2277(5) 0.4218(4) 0.082(2) Uani 1 1 d .
H30A H 0.5954 0.2107 0.3722 0.098 Uiso 1 1 calc R
C31 C 0.6545(6) 0.1823(4) 0.4604(3) 0.0692(19) Uani 1 1 d .
H31A H 0.6795 0.1346 0.4368 0.083 Uiso 1 1 calc R
Au2 Au 0.188871(19) 0.234697(13) 0.060512(11) 0.04722(8) Uani 1 1 d .
P2 P 0.31104(12) 0.16833(8) 0.11880(7) 0.0385(3) Uani 1 1 d .
N3 N 0.0613(4) 0.2896(3) 0.0083(3) 0.0553(12) Uani 1 1 d .
N4 N 0.0138(5) 0.3581(3) 0.0373(3) 0.0684(14) Uani 1 1 d .
C32 C -0.0150(5) 0.2599(3) -0.0535(3) 0.0448(13) Uani 1 1 d .
C33 C -0.0102(6) 0.1891(4) -0.1009(3) 0.0708(19) Uani 1 1 d .
H33A H 0.0564 0.1581 -0.0940 0.085 Uiso 1 1 calc R
C34 C -0.1043(7) 0.1656(4) -0.1576(4) 0.084(2) Uani 1 1 d .
H34A H -0.1022 0.1178 -0.1897 0.101 Uiso 1 1 calc R
C35 C -0.2065(8) 0.2125(5) -0.1691(4) 0.089(2) Uani 1 1 d .
H35A H -0.2721 0.1945 -0.2076 0.107 Uiso 1 1 calc R
C36 C -0.2086(6) 0.2826(4) -0.1246(4) 0.0713(19) Uani 1 1 d .
H36A H -0.2721 0.3147 -0.1327 0.086 Uiso 1 1 calc R
C37 C -0.1121(5) 0.3059(4) -0.0657(3) 0.0560(15) Uani 1 1 d .
C38 C -0.0932(5) 0.3707(4) -0.0069(4) 0.0581(16) Uani 1 1 d .
C39 C -0.1570(7) 0.4381(4) 0.0177(5) 0.083(2) Uani 1 1 d .
H39A H -0.2278 0.4490 -0.0101 0.099 Uiso 1 1 calc R
C40 C -0.1148(8) 0.4865(5) 0.0816(5) 0.106(3) Uani 1 1 d .
H40A H -0.1611 0.5294 0.0984 0.127 Uiso 1 1 calc R
C41 C -0.0033(8) 0.4748(4) 0.1240(5) 0.101(3) Uani 1 1 d .
H41A H 0.0267 0.5111 0.1667 0.121 Uiso 1 1 calc R
C42 C 0.0607(7) 0.4103(4) 0.1025(4) 0.078(2) Uani 1 1 d .
H42A H 0.1335 0.4013 0.1303 0.094 Uiso 1 1 calc R
C43 C 0.2504(5) 0.0635(3) 0.0819(3) 0.0498(13) Uani 1 1 d .
C44 C 0.3355(7) 0.0088(3) 0.1085(4) 0.0733(19) Uani 1 1 d .
H44A H 0.2938 -0.0431 0.0882 0.110 Uiso 1 1 calc R
H44B H 0.3356 0.0207 0.1596 0.110 Uiso 1 1 calc R
H44C H 0.4303 0.0148 0.0942 0.110 Uiso 1 1 calc R
C45 C 0.2650(7) 0.0478(4) 0.0009(3) 0.0714(18) Uani 1 1 d .
H45A H 0.2287 -0.0045 -0.0222 0.107 Uiso 1 1 calc R
H45B H 0.3623 0.0566 -0.0087 0.107 Uiso 1 1 calc R
H45C H 0.2132 0.0815 -0.0171 0.107 Uiso 1 1 calc R
C46 C 0.0968(6) 0.0471(4) 0.0963(4) 0.078(2) Uani 1 1 d .
H46A H 0.0659 -0.0067 0.0773 0.117 Uiso 1 1 calc R
H46B H 0.0418 0.0759 0.0738 0.117 Uiso 1 1 calc R
H46C H 0.0856 0.0616 0.1469 0.117 Uiso 1 1 calc R
C47 C 0.2922(5) 0.2056(3) 0.2179(3) 0.0509(14) Uani 1 1 d .
C48 C 0.3158(7) 0.1495(4) 0.2632(3) 0.0749(19) Uani 1 1 d .
H48A H 0.2932 0.1714 0.3115 0.112 Uiso 1 1 calc R
H48B H 0.4123 0.1402 0.2622 0.112 Uiso 1 1 calc R
H48C H 0.2565 0.1019 0.2438 0.112 Uiso 1 1 calc R
C49 C 0.3941(7) 0.2779(4) 0.2435(3) 0.076(2) Uani 1 1 d .
H49A H 0.3714 0.3057 0.2902 0.114 Uiso 1 1 calc R
H49B H 0.3878 0.3092 0.2111 0.114 Uiso 1 1 calc R
H49C H 0.4879 0.2648 0.2454 0.114 Uiso 1 1 calc R
C50 C 0.1428(6) 0.2277(5) 0.2292(3) 0.091(2) Uani 1 1 d .
H50A H 0.1326 0.2499 0.2792 0.137 Uiso 1 1 calc R
H50B H 0.0757 0.1828 0.2124 0.137 Uiso 1 1 calc R
H50C H 0.1269 0.2643 0.2032 0.137 Uiso 1 1 calc R
C51 C 0.4978(5) 0.1801(3) 0.1038(2) 0.0360(11) Uani 1 1 d .
C52 C 0.5898(5) 0.1488(3) 0.1419(3) 0.0465(13) Uani 1 1 d .
H52A H 0.5530 0.1246 0.1752 0.056 Uiso 1 1 calc R
C53 C 0.7316(5) 0.1520(3) 0.1324(3) 0.0534(14) Uani 1 1 d .
H53A H 0.7898 0.1311 0.1589 0.064 Uiso 1 1 calc R
C54 C 0.7846(6) 0.1870(4) 0.0826(4) 0.076(2) Uani 1 1 d .
H54A H 0.8798 0.1891 0.0743 0.091 Uiso 1 1 calc R
C55 C 0.6983(6) 0.2187(4) 0.0452(4) 0.077(2) Uani 1 1 d .
H55A H 0.7372 0.2429 0.0123 0.093 Uiso 1 1 calc R
C56 C 0.5534(5) 0.2166(3) 0.0542(3) 0.0473(13) Uani 1 1 d .
C57 C 0.4773(5) 0.2564(3) 0.0102(3) 0.0496(14) Uani 1 1 d .
C58 C 0.4325(6) 0.2206(4) -0.0594(3) 0.0660(17) Uani 1 1 d .
H58A H 0.4395 0.1687 -0.0777 0.079 Uiso 1 1 calc R
C59 C 0.3770(7) 0.2606(5) -0.1029(4) 0.084(2) Uani 1 1 d .
H59A H 0.3469 0.2356 -0.1499 0.101 Uiso 1 1 calc R
C60 C 0.3668(7) 0.3367(5) -0.0762(5) 0.087(2) Uani 1 1 d .
H60A H 0.3304 0.3635 -0.1056 0.104 Uiso 1 1 calc R
C61 C 0.4087(7) 0.3741(4) -0.0079(4) 0.084(2) Uani 1 1 d .
H61A H 0.3998 0.4259 0.0098 0.101 Uiso 1 1 calc R
C62 C 0.4659(6) 0.3337(4) 0.0363(4) 0.0664(17) Uani 1 1 d .
H62A H 0.4961 0.3591 0.0832 0.080 Uiso 1 1 calc R
Sb2 Sb 0.41995(5) 0.54438(3) 0.22451(2) 0.06275(12) Uani 1 1 d .
F1 F 0.3595(7) 0.4422(3) 0.2053(3) 0.160(2) Uani 1 1 d .
F2 F 0.2457(5) 0.5620(4) 0.2592(3) 0.158(2) Uani 1 1 d .
F3 F 0.4865(4) 0.5478(3) 0.3161(2) 0.0977(13) Uani 1 1 d .
F4 F 0.4695(7) 0.6480(3) 0.2446(3) 0.172(3) Uani 1 1 d .
F5 F 0.5927(5) 0.5277(4) 0.1929(3) 0.174(3) Uani 1 1 d .
F6 F 0.3541(5) 0.5409(3) 0.1337(2) 0.1102(15) Uani 1 1 d .
Sb1 Sb 0.24844(5) 0.00180(3) 0.74115(2) 0.06656(13) Uani 1 1 d .
F7 F 0.1669(7) -0.0978(3) 0.7227(3) 0.166(2) Uani 1 1 d .
F8 F 0.4160(5) -0.0336(4) 0.7444(3) 0.174(3) Uani 1 1 d .
F9 F 0.2664(6) -0.0078(3) 0.6449(2) 0.1205(17) Uani 1 1 d .
F10 F 0.3320(9) 0.0991(3) 0.7562(3) 0.201(3) Uani 1 1 d .
F11 F 0.2362(9) 0.0107(3) 0.8362(2) 0.191(3) Uani 1 1 d .
F12 F 0.0761(7) 0.0313(5) 0.7322(4) 0.242(4) Uani 1 1 d .

loop_
_atom_site_aniso_label
_atom_site_aniso_U_11
_atom_site_aniso_U_22
_atom_site_aniso_U_33
_atom_site_aniso_U_23
_atom_site_aniso_U_13
_atom_site_aniso_U_12
Au1 0.04180(12) 0.03946(14) 0.05541(14) 0.01958(10) -0.00473(9) 0.01078(9)
P1 0.0413(7) 0.0375(8) 0.0531(8) 0.0199(7) -0.0069(6) 0.0044(6)
N1 0.059(3) 0.047(3) 0.050(3) 0.029(2) 0.000(2) 0.015(2)
N2 0.045(3) 0.058(3) 0.065(3) 0.021(3) 0.002(2) 0.013(2)
C1 0.046(3) 0.036(3) 0.047(3) 0.018(2) 0.009(2) 0.016(2)
C2 0.062(4) 0.043(4) 0.074(4) 0.027(3) 0.008(3) 0.011(3)
C3 0.087(5) 0.056(4) 0.070(4) 0.010(3) 0.019(4) 0.014(4)
C4 0.093(5) 0.065(5) 0.097(6) 0.034(4) 0.026(4) 0.042(4)
C5 0.076(4) 0.062(5) 0.090(5) 0.036(4) 0.017(4) 0.033(4)
C6 0.046(3) 0.052(4) 0.062(4) 0.029(3) 0.006(3) 0.016(3)
C7 0.042(3) 0.062(4) 0.075(4) 0.040(3) 0.000(3) 0.018(3)
C8 0.078(4) 0.074(5) 0.077(5) 0.040(4) -0.005(4) 0.018(4)
C9 0.084(5) 0.105(6) 0.068(5) 0.033(5) -0.006(4) 0.012(5)
C10 0.074(4) 0.092(6) 0.063(4) 0.014(4) -0.002(4) 0.015(4)
C11 0.057(4) 0.074(5) 0.070(4) 0.005(4) -0.002(3) 0.027(3)
C12 0.084(4) 0.048(4) 0.060(4) 0.025(3) -0.026(3) -0.006(3)
C13 0.180(9) 0.076(6) 0.118(7) 0.039(5) -0.103(6) -0.010(5)
C14 0.146(8) 0.102(7) 0.065(5) -0.013(5) 0.005(5) 0.001(6)
C15 0.112(6) 0.068(5) 0.111(6) 0.020(5) -0.042(5) -0.043(4)
C16 0.038(3) 0.045(4) 0.078(4) 0.027(3) 0.005(3) 0.009(2)
C17 0.073(4) 0.074(5) 0.119(6) 0.047(4) 0.012(4) 0.032(4)
C18 0.082(5) 0.060(5) 0.085(5) -0.006(4) 0.005(4) 0.026(4)
C19 0.075(5) 0.074(5) 0.137(7) 0.042(5) 0.037(5) 0.009(4)
C20 0.045(3) 0.038(3) 0.048(3) 0.009(2) 0.000(2) 0.000(2)
C21 0.062(4) 0.048(4) 0.070(4) 0.023(3) 0.009(3) 0.003(3)
C22 0.106(6) 0.048(4) 0.087(5) 0.030(4) 0.032(4) 0.008(4)
C23 0.073(5) 0.084(6) 0.136(7) 0.042(5) 0.034(5) -0.004(4)
C24 0.059(4) 0.071(5) 0.138(7) 0.043(5) 0.022(4) 0.007(4)
C25 0.047(3) 0.051(4) 0.073(4) 0.004(3) 0.012(3) 0.007(3)
C26 0.031(3) 0.066(4) 0.080(4) 0.018(4) -0.002(3) 0.004(3)
C27 0.045(3) 0.061(4) 0.093(5) 0.011(4) 0.008(3) 0.011(3)
C28 0.041(3) 0.073(5) 0.114(6) 0.025(5) -0.002(4) 0.011(3)
C29 0.036(3) 0.103(6) 0.120(7) 0.048(5) -0.016(4) 0.004(4)
C30 0.050(4) 0.107(6) 0.085(5) 0.026(5) -0.019(4) 0.002(4)
C31 0.046(3) 0.083(5) 0.070(4) 0.003(4) -0.005(3) 0.010(3)
Au2 0.03511(12) 0.05829(16) 0.05787(14) 0.02854(11) 0.00119(9) 0.01524(10)
P2 0.0303(6) 0.0480(9) 0.0421(7) 0.0186(6) 0.0008(5) 0.0106(6)
N3 0.042(2) 0.056(3) 0.083(4) 0.038(3) 0.001(2) 0.021(2)
N4 0.048(3) 0.069(4) 0.098(4) 0.037(3) 0.002(3) 0.014(3)
C32 0.031(3) 0.061(4) 0.055(3) 0.035(3) 0.005(2) 0.011(3)
C33 0.068(4) 0.104(6) 0.060(4) 0.045(4) 0.005(3) 0.037(4)
C34 0.090(5) 0.098(6) 0.067(5) 0.029(4) 0.002(4) 0.011(4)
C35 0.084(5) 0.133(8) 0.061(5) 0.043(5) -0.006(4) 0.019(5)
C36 0.054(4) 0.110(6) 0.069(4) 0.057(4) -0.004(3) 0.013(4)
C37 0.041(3) 0.078(5) 0.067(4) 0.048(4) 0.006(3) 0.011(3)
C38 0.041(3) 0.062(4) 0.091(5) 0.051(4) 0.000(3) 0.014(3)
C39 0.058(4) 0.073(5) 0.135(7) 0.053(5) -0.003(4) 0.019(4)
C40 0.085(6) 0.074(6) 0.156(9) 0.016(6) -0.006(6) 0.036(5)
C41 0.090(6) 0.070(6) 0.137(7) 0.015(5) -0.009(5) 0.024(4)
C42 0.055(4) 0.069(5) 0.110(6) 0.024(4) -0.018(4) 0.008(4)
C43 0.044(3) 0.052(4) 0.055(3) 0.017(3) -0.002(2) 0.005(3)
C44 0.071(4) 0.050(4) 0.098(5) 0.019(4) -0.017(4) 0.007(3)
C45 0.083(5) 0.053(4) 0.066(4) 0.001(3) -0.004(3) -0.006(3)
C46 0.052(4) 0.080(5) 0.101(5) 0.032(4) -0.007(4) -0.014(3)
C47 0.044(3) 0.066(4) 0.044(3) 0.013(3) 0.007(2) 0.017(3)
C48 0.078(4) 0.105(6) 0.053(4) 0.034(4) 0.007(3) 0.025(4)
C49 0.086(5) 0.064(5) 0.065(4) -0.006(3) 0.013(4) 0.009(4)
C50 0.071(4) 0.151(7) 0.064(4) 0.030(5) 0.029(3) 0.055(5)
C51 0.037(3) 0.037(3) 0.037(3) 0.013(2) 0.002(2) 0.011(2)
C52 0.045(3) 0.048(4) 0.054(3) 0.024(3) 0.003(2) 0.009(3)
C53 0.040(3) 0.057(4) 0.068(4) 0.024(3) -0.007(3) 0.013(3)
C54 0.029(3) 0.100(6) 0.120(6) 0.065(5) 0.013(3) 0.012(3)
C55 0.047(3) 0.105(6) 0.112(5) 0.082(5) 0.026(4) 0.014(4)
C56 0.041(3) 0.053(4) 0.055(3) 0.025(3) 0.002(2) 0.011(3)
C57 0.041(3) 0.058(4) 0.061(4) 0.033(3) 0.008(3) 0.008(3)
C58 0.068(4) 0.081(5) 0.060(4) 0.034(4) 0.004(3) 0.021(3)
C59 0.091(5) 0.115(7) 0.064(4) 0.045(4) -0.002(4) 0.033(5)
C60 0.084(5) 0.109(7) 0.102(6) 0.080(6) 0.009(5) 0.033(5)
C61 0.084(5) 0.079(5) 0.117(7) 0.061(5) 0.023(5) 0.035(4)
C62 0.065(4) 0.065(5) 0.076(4) 0.031(4) 0.000(3) 0.009(3)
Sb2 0.0622(3) 0.0612(3) 0.0680(3) 0.0220(2) -0.0060(2) 0.0116(2)
F1 0.263(7) 0.065(3) 0.147(5) 0.045(3) -0.056(5) -0.022(4)
F2 0.091(3) 0.261(7) 0.141(4) 0.065(5) 0.022(3) 0.070(4)
F3 0.104(3) 0.124(4) 0.071(3) 0.034(2) -0.011(2) 0.024(3)
F4 0.275(8) 0.076(4) 0.152(5) 0.038(3) -0.042(5) -0.036(4)
F5 0.090(3) 0.324(8) 0.113(4) 0.044(5) 0.016(3) 0.079(4)
F6 0.123(4) 0.125(4) 0.088(3) 0.048(3) -0.031(3) -0.005(3)
Sb1 0.0836(3) 0.0700(3) 0.0600(3) 0.0317(2) 0.0035(2) 0.0340(2)
F7 0.227(6) 0.118(4) 0.152(5) 0.077(4) -0.044(4) -0.065(4)
F8 0.106(4) 0.253(7) 0.230(7) 0.155(6) 0.012(4) 0.081(4)
F9 0.186(5) 0.121(4) 0.065(3) 0.043(3) -0.005(3) 0.024(3)
F10 0.361(10) 0.078(4) 0.149(5) 0.036(4) -0.070(6) -0.038(5)
F11 0.378(10) 0.147(5) 0.062(3) 0.034(3) 0.051(4) 0.077(6)
F12 0.165(6) 0.363(10) 0.307(9) 0.210(8) 0.094(6) 0.187(7)

loop_
_atom_type_symbol
_atom_type_description
_atom_type_scat_dispersion_real
_atom_type_scat_dispersion_imag
_atom_type_scat_source
C C 0.0033 0.0016 'International Tables Vol C Tables 4.2.6.8 and 6.1.1.4'
H H 0.0000 0.0000 'International Tables Vol C Tables 4.2.6.8 and 6.1.1.4'
Au Au -2.0133 8.8022 'International Tables Vol C Tables 4.2.6.8 and 6.1.1.4'
F F 0.0171 0.0103 'International Tables Vol C Tables 4.2.6.8 and 6.1.1.4'
N N 0.0061 0.0033 'International Tables Vol C Tables 4.2.6.8 and 6.1.1.4'
P P 0.1023 0.0942 'International Tables Vol C Tables 4.2.6.8 and 6.1.1.4'
Sb Sb -0.5866 1.5461 'International Tables Vol C Tables 4.2.6.8 and 6.1.1.4'

loop_
_geom_angle_atom_site_label_1
_geom_angle_atom_site_label_2
_geom_angle_atom_site_label_3
_geom_angle
N1 Au1 P1 176.70(13)
C20 P1 C16 106.4(2)
C20 P1 C12 107.0(3)
C16 P1 C12 115.5(3)
C20 P1 Au1 113.93(18)
C16 P1 Au1 108.05(18)
C12 P1 Au1 106.20(19)
N2 N1 C1 105.2(4)
N2 N1 Au1 127.6(3)
C1 N1 Au1 125.4(3)
N1 N2 C7 112.2(5)
N1 N2 C11 125.5(5)
C7 N2 C11 122.3(5)
N1 C1 C2 126.7(5)
N1 C1 C6 111.2(4)
C2 C1 C6 122.1(5)
C1 C2 C3 117.2(5)
C1 C2 H2A 121.4
C3 C2 H2A 121.4
C4 C3 C2 120.7(6)
C4 C3 H3A 119.7
C2 C3 H3A 119.7
C5 C4 C3 122.9(6)
C5 C4 H4A 118.5
C3 C4 H4A 118.5
C4 C5 C6 117.8(6)
C4 C5 H5A 121.1
C6 C5 H5A 121.1
C1 C6 C7 106.0(4)
C1 C6 C5 119.2(5)
C7 C6 C5 134.8(5)
N2 C7 C6 105.4(5)
N2 C7 C8 118.0(6)
C6 C7 C8 136.5(5)
C9 C8 C7 120.3(6)
C9 C8 H8A 119.9
C7 C8 H8A 119.9
C8 C9 C10 119.3(7)
C8 C9 H9A 120.3
C10 C9 H9A 120.3
C11 C10 C9 122.3(7)
C11 C10 H10A 118.9
C9 C10 H10A 118.9
C10 C11 N2 117.8(6)
C10 C11 H11A 121.1
N2 C11 H11A 121.1
C14 C12 C13 110.2(6)
C14 C12 C15 108.0(6)
C13 C12 C15 109.2(6)
C14 C12 P1 105.1(4)
C13 C12 P1 115.8(5)
C15 C12 P1 108.1(4)
C12 C13 H13A 109.5
C12 C13 H13B 109.5
H13A C13 H13B 109.5
C12 C13 H13C 109.5
H13A C13 H13C 109.5
H13B C13 H13C 109.5
C12 C14 H14A 109.5
C12 C14 H14B 109.5
H14A C14 H14B 109.5
C12 C14 H14C 109.5
H14A C14 H14C 109.5
H14B C14 H14C 109.5
C12 C15 H15A 109.5
C12 C15 H15B 109.5
H15A C15 H15B 109.5
C12 C15 H15C 109.5
H15A C15 H15C 109.5
H15B C15 H15C 109.5
C19 C16 C17 108.7(5)
C19 C16 C18 108.0(6)
C17 C16 C18 109.1(5)
C19 C16 P1 110.0(4)
C17 C16 P1 115.8(4)
C18 C16 P1 104.9(4)
C16 C17 H17A 109.5
C16 C17 H17B 109.5
H17A C17 H17B 109.5
C16 C17 H17C 109.5
H17A C17 H17C 109.5
H17B C17 H17C 109.5
C16 C18 H18A 109.5
C16 C18 H18B 109.5
H18A C18 H18B 109.5
C16 C18 H18C 109.5
H18A C18 H18C 109.5
H18B C18 H18C 109.5
C16 C19 H19A 109.5
C16 C19 H19B 109.5
H19A C19 H19B 109.5
C16 C19 H19C 109.5
H19A C19 H19C 109.5
H19B C19 H19C 109.5
C21 C20 C25 118.4(5)
C21 C20 P1 118.8(4)
C25 C20 P1 122.8(4)
C22 C21 C20 123.0(6)
C22 C21 H21A 118.5
C20 C21 H21A 118.5
C21 C22 C23 118.0(7)
C21 C22 H22A 121.0
C23 C22 H22A 121.0
C24 C23 C22 120.2(7)
C24 C23 H23A 119.9
C22 C23 H23A 119.9
C23 C24 C25 124.2(7)
C23 C24 H24A 117.9
C25 C24 H24A 117.9
C24 C25 C20 116.2(6)
C24 C25 C26 118.1(6)
C20 C25 C26 125.7(5)
C31 C26 C27 119.3(6)
C31 C26 C25 119.7(6)
C27 C26 C25 120.8(6)
C26 C27 C28 120.0(7)
C26 C27 H27A 120.0
C28 C27 H27A 120.0
C29 C28 C27 119.5(7)
C29 C28 H28A 120.2
C27 C28 H28A 120.2
C30 C29 C28 120.2(7)
C30 C29 H29A 119.9
C28 C29 H29A 119.9
C29 C30 C31 120.5(7)
C29 C30 H30A 119.8
C31 C30 H30A 119.8
C30 C31 C26 120.4(7)
C30 C31 H31A 119.8
C26 C31 H31A 119.8
N3 Au2 P2 175.02(13)
C51 P2 C43 105.7(2)
C51 P2 C47 107.1(2)
C43 P2 C47 114.1(3)
C51 P2 Au2 111.95(16)
C43 P2 Au2 108.84(17)
C47 P2 Au2 109.17(17)
C32 N3 N4 104.8(4)
C32 N3 Au2 127.9(4)
N4 N3 Au2 125.9(4)
N3 N4 C42 126.4(5)
N3 N4 C38 111.0(5)
C42 N4 C38 122.7(6)
N3 C32 C37 113.3(5)
N3 C32 C33 126.9(5)
C37 C32 C33 119.7(5)
C34 C33 C32 118.7(6)
C34 C33 H33A 120.6
C32 C33 H33A 120.6
C33 C34 C35 121.3(7)
C33 C34 H34A 119.3
C35 C34 H34A 119.3
C36 C35 C34 120.3(7)
C36 C35 H35A 119.9
C34 C35 H35A 119.9
C35 C36 C37 117.9(6)
C35 C36 H36A 121.1
C37 C36 H36A 121.1
C32 C37 C36 122.1(6)
C32 C37 C38 105.1(5)
C36 C37 C38 132.7(6)
C37 C38 N4 105.8(5)
C37 C38 C39 136.7(6)
N4 C38 C39 117.3(6)
C40 C39 C38 119.6(7)
C40 C39 H39A 120.2
C38 C39 H39A 120.2
C39 C40 C41 122.4(7)
C39 C40 H40A 118.8
C41 C40 H40A 118.8
C42 C41 C40 119.9(8)
C42 C41 H41A 120.1
C40 C41 H41A 120.1
C41 C42 N4 118.0(6)
C41 C42 H42A 121.0
N4 C42 H42A 121.0
C46 C43 C45 109.0(5)
C46 C43 C44 109.4(5)
C45 C43 C44 107.7(5)
C46 C43 P2 109.6(4)
C45 C43 P2 104.8(4)
C44 C43 P2 115.9(4)
C43 C44 H44A 109.5
C43 C44 H44B 109.5
H44A C44 H44B 109.5
C43 C44 H44C 109.5
H44A C44 H44C 109.5
H44B C44 H44C 109.5
C43 C45 H45A 109.5
C43 C45 H45B 109.5
H45A C45 H45B 109.5
C43 C45 H45C 109.5
H45A C45 H45C 109.5
H45B C45 H45C 109.5
C43 C46 H46A 109.5
C43 C46 H46B 109.5
H46A C46 H46B 109.5
C43 C46 H46C 109.5
H46A C46 H46C 109.5
H46B C46 H46C 109.5
C49 C47 C50 107.8(5)
C49 C47 C48 110.1(5)
C50 C47 C48 107.8(5)
C49 C47 P2 106.9(4)
C50 C47 P2 108.0(4)
C48 C47 P2 116.0(4)
C47 C48 H48A 109.5
C47 C48 H48B 109.5
H48A C48 H48B 109.5
C47 C48 H48C 109.5
H48A C48 H48C 109.5
H48B C48 H48C 109.5
C47 C49 H49A 109.5
C47 C49 H49B 109.5
H49A C49 H49B 109.5
C47 C49 H49C 109.5
H49A C49 H49C 109.5
H49B C49 H49C 109.5
C47 C50 H50A 109.5
C47 C50 H50B 109.5
H50A C50 H50B 109.5
C47 C50 H50C 109.5
H50A C50 H50C 109.5
H50B C50 H50C 109.5
C56 C51 C52 118.2(4)
C56 C51 P2 122.9(4)
C52 C51 P2 118.9(4)
C53 C52 C51 123.2(5)
C53 C52 H52A 118.4
C51 C52 H52A 118.4
C54 C53 C52 118.1(5)
C54 C53 H53A 121.0
C52 C53 H53A 121.0
C55 C54 C53 120.2(5)
C55 C54 H54A 119.9
C53 C54 H54A 119.9
C54 C55 C56 122.9(5)
C54 C55 H55A 118.5
C56 C55 H55A 118.5
C51 C56 C55 117.4(5)
C51 C56 C57 127.4(4)
C55 C56 C57 115.1(5)
C58 C57 C62 118.4(5)
C58 C57 C56 121.3(5)
C62 C57 C56 119.9(5)
C57 C58 C59 121.2(6)
C57 C58 H58A 119.4
C59 C58 H58A 119.4
C60 C59 C58 119.5(7)
C60 C59 H59A 120.2
C58 C59 H59A 120.2
C61 C60 C59 121.4(6)
C61 C60 H60A 119.3
C59 C60 H60A 119.3
C60 C61 C62 119.2(7)
C60 C61 H61A 120.4
C62 C61 H61A 120.4
C57 C62 C61 120.4(6)
C57 C62 H62A 119.8
C61 C62 H62A 119.8
F5 Sb2 F1 92.8(3)
F5 Sb2 F4 90.6(3)
F1 Sb2 F4 176.5(3)
F5 Sb2 F6 90.9(2)
F1 Sb2 F6 88.3(2)
F4 Sb2 F6 91.0(2)
F5 Sb2 F2 178.5(2)
F1 Sb2 F2 87.5(3)
F4 Sb2 F2 89.1(3)
F6 Sb2 F2 90.6(2)
F5 Sb2 F3 89.1(2)
F1 Sb2 F3 91.7(2)
F4 Sb2 F3 89.1(2)
F6 Sb2 F3 179.9(2)
F2 Sb2 F3 89.5(2)
F8 Sb1 F10 91.6(3)
F8 Sb1 F12 175.7(4)
F10 Sb1 F12 91.5(4)
F8 Sb1 F11 89.5(3)
F10 Sb1 F11 92.9(3)
F12 Sb1 F11 93.3(3)
F8 Sb1 F7 87.4(3)
F10 Sb1 F7 177.8(3)
F12 Sb1 F7 89.3(4)
F11 Sb1 F7 89.0(3)
F8 Sb1 F9 88.9(3)
F10 Sb1 F9 86.8(3)
F12 Sb1 F9 88.4(3)
F11 Sb1 F9 178.3(3)
F7 Sb1 F9 91.2(2)

loop_
_geom_bond_atom_site_label_1
_geom_bond_atom_site_label_2
_geom_bond_distance
Au1 N1 2.064(4)
Au1 P1 2.2521(14)
P1 C20 1.819(5)
P1 C16 1.872(5)
P1 C12 1.882(6)
N1 N2 1.348(6)
N1 C1 1.355(6)
N2 C7 1.380(6)
N2 C11 1.391(7)
C1 C2 1.378(7)
C1 C6 1.389(6)
C2 C3 1.386(8)
C2 H2A 0.9300
C3 C4 1.367(8)
C3 H3A 0.9300
C4 C5 1.350(9)
C4 H4A 0.9300
C5 C6 1.406(7)
C5 H5A 0.9300
C6 C7 1.398(8)
C7 C8 1.412(8)
C8 C9 1.345(9)
C8 H8A 0.9300
C9 C10 1.417(9)
C9 H9A 0.9300
C10 C11 1.333(8)
C10 H10A 0.9300
C11 H11A 0.9300
C12 C14 1.519(9)
C12 C13 1.520(8)
C12 C15 1.531(8)
C13 H13A 0.9600
C13 H13B 0.9600
C13 H13C 0.9600
C14 H14A 0.9600
C14 H14B 0.9600
C14 H14C 0.9600
C15 H15A 0.9600
C15 H15B 0.9600
C15 H15C 0.9600
C16 C19 1.517(8)
C16 C17 1.524(7)
C16 C18 1.525(8)
C17 H17A 0.9600
C17 H17B 0.9600
C17 H17C 0.9600
C18 H18A 0.9600
C18 H18B 0.9600
C18 H18C 0.9600
C19 H19A 0.9600
C19 H19B 0.9600
C19 H19C 0.9600
C20 C21 1.390(7)
C20 C25 1.439(7)
C21 C22 1.388(8)
C21 H21A 0.9300
C22 C23 1.394(10)
C22 H22A 0.9300
C23 C24 1.343(9)
C23 H23A 0.9300
C24 C25 1.406(8)
C24 H24A 0.9300
C25 C26 1.463(8)
C26 C31 1.377(8)
C26 C27 1.381(8)
C27 C28 1.397(9)
C27 H27A 0.9300
C28 C29 1.373(9)
C28 H28A 0.9300
C29 C30 1.365(9)
C29 H29A 0.9300
C30 C31 1.374(9)
C30 H30A 0.9300
C31 H31A 0.9300
Au2 N3 2.072(4)
Au2 P2 2.2609(14)
P2 C51 1.821(5)
P2 C43 1.873(6)
P2 C47 1.885(5)
N3 C32 1.341(7)
N3 N4 1.362(6)
N4 C42 1.398(8)
N4 C38 1.401(7)
C32 C37 1.378(7)
C32 C33 1.381(8)
C33 C34 1.354(8)
C33 H33A 0.9300
C34 C35 1.423(9)
C34 H34A 0.9300
C35 C36 1.344(9)
C35 H35A 0.9300
C36 C37 1.398(8)
C36 H36A 0.9300
C37 C38 1.401(8)
C38 C39 1.410(8)
C39 C40 1.341(10)
C39 H39A 0.9300
C40 C41 1.406(10)
C40 H40A 0.9300
C41 C42 1.360(9)
C41 H41A 0.9300
C42 H42A 0.9300
C43 C46 1.517(7)
C43 C45 1.538(8)
C43 C44 1.538(7)
C44 H44A 0.9600
C44 H44B 0.9600
C44 H44C 0.9600
C45 H45A 0.9600
C45 H45B 0.9600
C45 H45C 0.9600
C46 H46A 0.9600
C46 H46B 0.9600
C46 H46C 0.9600
C47 C49 1.510(8)
C47 C50 1.539(7)
C47 C48 1.546(8)
C48 H48A 0.9600
C48 H48B 0.9600
C48 H48C 0.9600
C49 H49A 0.9600
C49 H49B 0.9600
C49 H49C 0.9600
C50 H50A 0.9600
C50 H50B 0.9600
C50 H50C 0.9600
C51 C56 1.392(7)
C51 C52 1.401(6)
C52 C53 1.375(6)
C52 H52A 0.9300
C53 C54 1.368(8)
C53 H53A 0.9300
C54 C55 1.361(8)
C54 H54A 0.9300
C55 C56 1.403(7)
C55 H55A 0.9300
C56 C57 1.487(7)
C57 C58 1.373(8)
C57 C62 1.384(8)
C58 C59 1.387(8)
C58 H58A 0.9300
C59 C60 1.362(9)
C59 H59A 0.9300
C60 C61 1.351(10)
C60 H60A 0.9300
C61 C62 1.409(8)
C61 H61A 0.9300
C62 H62A 0.9300
Sb2 F5 1.812(5)
Sb2 F1 1.822(5)
Sb2 F4 1.829(5)
Sb2 F6 1.844(4)
Sb2 F2 1.848(5)
Sb2 F3 1.860(4)
Sb1 F8 1.806(5)
Sb1 F10 1.806(5)
Sb1 F12 1.816(5)
Sb1 F11 1.818(4)
Sb1 F7 1.832(5)
Sb1 F9 1.847(4)

loop_
_geom_torsion_atom_site_label_1
_geom_torsion_atom_site_label_2
_geom_torsion_atom_site_label_3
_geom_torsion_atom_site_label_4
_geom_torsion
N1 Au1 P1 C20 115(2)
N1 Au1 P1 C16 -127(2)
N1 Au1 P1 C12 -3(2)
P1 Au1 N1 N2 163.3(18)
P1 Au1 N1 C1 -34(2)
C1 N1 N2 C7 0.7(6)
Au1 N1 N2 C7 165.7(4)
C1 N1 N2 C11 -177.9(5)
Au1 N1 N2 C11 -12.8(7)
N2 N1 C1 C2 179.6(5)
Au1 N1 C1 C2 14.1(8)
N2 N1 C1 C6 -0.6(6)
Au1 N1 C1 C6 -166.1(3)
N1 C1 C2 C3 179.0(5)
C6 C1 C2 C3 -0.8(8)
C1 C2 C3 C4 1.4(9)
C2 C3 C4 C5 -1.5(11)
C3 C4 C5 C6 1.0(11)
N1 C1 C6 C7 0.4(6)
C2 C1 C6 C7 -179.9(5)
N1 C1 C6 C5 -179.5(5)
C2 C1 C6 C5 0.3(8)
C4 C5 C6 C1 -0.4(9)
C4 C5 C6 C7 179.8(7)
N1 N2 C7 C6 -0.5(6)
C11 N2 C7 C6 178.2(5)
N1 N2 C7 C8 -179.9(5)
C11 N2 C7 C8 -1.2(8)
C1 C6 C7 N2 0.1(6)
C5 C6 C7 N2 179.8(6)
C1 C6 C7 C8 179.3(7)
C5 C6 C7 C8 -0.9(13)
N2 C7 C8 C9 0.9(10)
C6 C7 C8 C9 -178.3(7)
C7 C8 C9 C10 -1.1(11)
C8 C9 C10 C11 1.7(11)
C9 C10 C11 N2 -1.9(10)
N1 N2 C11 C10 -179.8(6)
C7 N2 C11 C10 1.8(9)
C20 P1 C12 C14 -52.2(5)
C16 P1 C12 C14 -170.4(4)
Au1 P1 C12 C14 69.9(5)
C20 P1 C12 C13 69.7(6)
C16 P1 C12 C13 -48.5(7)
Au1 P1 C12 C13 -168.3(6)
C20 P1 C12 C15 -167.4(5)
C16 P1 C12 C15 74.4(5)
Au1 P1 C12 C15 -45.4(5)
C20 P1 C16 C19 179.9(4)
C12 P1 C16 C19 -61.6(5)
Au1 P1 C16 C19 57.1(5)
C20 P1 C16 C17 -56.4(5)
C12 P1 C16 C17 62.1(5)
Au1 P1 C16 C17 -179.2(4)
C20 P1 C16 C18 63.9(5)
C12 P1 C16 C18 -177.5(4)
Au1 P1 C16 C18 -58.8(4)
C16 P1 C20 C21 66.2(5)
C12 P1 C20 C21 -57.8(5)
Au1 P1 C20 C21 -174.8(4)
C16 P1 C20 C25 -114.1(5)
C12 P1 C20 C25 121.9(5)
Au1 P1 C20 C25 4.9(5)
C25 C20 C21 C22 0.8(9)
P1 C20 C21 C22 -179.5(5)
C20 C21 C22 C23 -1.4(10)
C21 C22 C23 C24 0.9(12)
C22 C23 C24 C25 0.1(13)
C23 C24 C25 C20 -0.6(11)
C23 C24 C25 C26 -179.8(7)
C21 C20 C25 C24 0.2(8)
P1 C20 C25 C24 -179.5(5)
C21 C20 C25 C26 179.3(5)
P1 C20 C25 C26 -0.4(8)
C24 C25 C26 C31 -88.0(7)
C20 C25 C26 C31 93.0(7)
C24 C25 C26 C27 86.9(8)
C20 C25 C26 C27 -92.2(7)
C31 C26 C27 C28 -2.1(9)
C25 C26 C27 C28 -177.0(5)
C26 C27 C28 C29 0.4(9)
C27 C28 C29 C30 1.2(10)
C28 C29 C30 C31 -1.1(10)
C29 C30 C31 C26 -0.6(10)
C27 C26 C31 C30 2.2(9)
C25 C26 C31 C30 177.2(5)
N3 Au2 P2 C51 162.6(16)
N3 Au2 P2 C43 46.2(17)
N3 Au2 P2 C47 -79.0(17)
P2 Au2 N3 C32 -65.0(18)
P2 Au2 N3 N4 99.5(17)
C32 N3 N4 C42 179.5(6)
Au2 N3 N4 C42 12.1(8)
C32 N3 N4 C38 0.2(6)
Au2 N3 N4 C38 -167.2(4)
N4 N3 C32 C37 -0.9(6)
Au2 N3 C32 C37 166.2(4)
N4 N3 C32 C33 -176.8(6)
Au2 N3 C32 C33 -9.7(8)
N3 C32 C33 C34 173.9(6)
C37 C32 C33 C34 -1.7(9)
C32 C33 C34 C35 0.3(10)
C33 C34 C35 C36 2.1(11)
C34 C35 C36 C37 -2.9(10)
N3 C32 C37 C36 -175.3(5)
C33 C32 C37 C36 0.9(8)
N3 C32 C37 C38 1.1(6)
C33 C32 C37 C38 177.3(5)
C35 C36 C37 C32 1.4(9)
C35 C36 C37 C38 -173.9(7)
C32 C37 C38 N4 -0.9(6)
C36 C37 C38 N4 175.0(6)
C32 C37 C38 C39 -176.9(7)
C36 C37 C38 C39 -1.0(13)
N3 N4 C38 C37 0.4(6)
C42 N4 C38 C37 -178.8(6)
N3 N4 C38 C39 177.3(5)
C42 N4 C38 C39 -1.9(9)
C37 C38 C39 C40 175.1(8)
N4 C38 C39 C40 -0.6(10)
C38 C39 C40 C41 3.4(13)
C39 C40 C41 C42 -3.8(14)
C40 C41 C42 N4 1.2(12)
N3 N4 C42 C41 -177.5(7)
C38 N4 C42 C41 1.6(11)
C51 P2 C43 C46 176.4(4)
C47 P2 C43 C46 59.0(5)
Au2 P2 C43 C46 -63.2(4)
C51 P2 C43 C45 -66.7(4)
C47 P2 C43 C45 175.9(4)
Au2 P2 C43 C45 53.7(4)
C51 P2 C43 C44 51.9(5)
C47 P2 C43 C44 -65.5(5)
Au2 P2 C43 C44 172.3(4)
C51 P2 C47 C49 41.2(4)
C43 P2 C47 C49 157.7(4)
Au2 P2 C47 C49 -80.2(4)
C51 P2 C47 C50 156.9(4)
C43 P2 C47 C50 -86.5(5)
Au2 P2 C47 C50 35.5(5)
C51 P2 C47 C48 -82.0(5)
C43 P2 C47 C48 34.5(5)
Au2 P2 C47 C48 156.6(4)
C43 P2 C51 C56 109.7(5)
C47 P2 C51 C56 -128.2(4)
Au2 P2 C51 C56 -8.6(5)
C43 P2 C51 C52 -67.9(4)
C47 P2 C51 C52 54.1(5)
Au2 P2 C51 C52 173.7(3)
C56 C51 C52 C53 -0.3(8)
P2 C51 C52 C53 177.5(4)
C51 C52 C53 C54 -0.7(9)
C52 C53 C54 C55 1.4(10)
C53 C54 C55 C56 -1.0(11)
C52 C51 C56 C55 0.7(8)
P2 C51 C56 C55 -177.0(5)
C52 C51 C56 C57 -177.3(5)
P2 C51 C56 C57 5.0(8)
C54 C55 C56 C51 0.0(10)
C54 C55 C56 C57 178.2(6)
C51 C56 C57 C58 -98.4(7)
C55 C56 C57 C58 83.6(7)
C51 C56 C57 C62 89.6(7)
C55 C56 C57 C62 -88.4(7)
C62 C57 C58 C59 0.0(9)
C56 C57 C58 C59 -172.1(5)
C57 C58 C59 C60 0.1(10)
C58 C59 C60 C61 -0.6(11)
C59 C60 C61 C62 1.0(11)
C58 C57 C62 C61 0.4(9)
C56 C57 C62 C61 172.6(5)
C60 C61 C62 C57 -0.8(10)
